data_4317690
loop_
_publ_author_name
'Hani Amouri'
'Carine Guyard-Duhayon'
'Jacqueline Vaissermann'
'Marie Noelle Rager'

_publ_contact_author_address
;
Laboratoire de Chimie Inorganique et Materiaux Moleculaires
Universite Pierre et Marie Curie
4 place Jussieu
Bat F - Case 42
F-75252 Paris cedex 5
;
_publ_contact_author_email ' amouri@ccr.jussieu.fr '
_publ_contact_author_fax ' (33)1 44 27 38 41 '
_publ_contact_author_name 'Hani Amouri'
_publ_contact_author_phone ' (33)1 44 27 30 83'
_publ_section_title
;
 (\h5-Pentamethylcyclopentadienyl)rhodium and -iridium Complexes with
 Weakly and Strongly Coordinating Anions: Isolation and First X-ray
 Molecular Structures of the Tris(solvent) Complexes
 [(C5Me5)M(acetone)2(H2O)][BF4]2 (M = Rh, Ir)
;
_journal_name_full 'Inorganic Chemistry'
_journal_page_first 1397
_journal_page_last 1403
_journal_paper_doi 10.1021/ic010772b
_journal_volume 41
_journal_year 2002
_chemical_compound_source
;
?
;
_chemical_formula_moiety ' C25 H30 Ir1 N3 + C1 H2 Cl2 + (B1 F4)2 '
_chemical_formula_sum 'C26 H32 B2 Cl2 F8 Ir N3'
_chemical_formula_weight 823.29
_space_group_IT_number 14
_symmetry_cell_setting monoclinic
_symmetry_space_group_name_Hall '-P 2ybc'
_symmetry_space_group_name_H-M 'P 1 21/c 1'
_audit_creation_date 01-10-07
_audit_creation_method CRYSTALS_ver_12-03-99
_cell_angle_alpha 90
_cell_angle_beta 94.17(3)
_cell_angle_gamma 90
_cell_formula_units_Z 4
_cell_length_a 8.655(3)
_cell_length_b 19.687(7)
_cell_length_c 18.408(5)
_cell_measurement_reflns_used 25
_cell_measurement_temperature 295
_cell_measurement_theta_max 12.327
_cell_measurement_theta_min 11.970
_cell_volume 3128.3(18)
_diffrn_ambient_temperature 295
_diffrn_measurement_method \w/2\q
_diffrn_radiation_type 'Mo K\a'
_diffrn_radiation_wavelength 0.71069
_diffrn_reflns_av_R_equivalents 0.03
_diffrn_reflns_limit_h_max 10
_diffrn_reflns_limit_h_min 0
_diffrn_reflns_limit_k_max 23
_diffrn_reflns_limit_k_min 0
_diffrn_reflns_limit_l_max 21
_diffrn_reflns_limit_l_min -21
_diffrn_reflns_number 6074
_diffrn_reflns_theta_max 25.00
_diffrn_reflns_theta_min 1.00
_diffrn_standards_decay_% 4.86
_diffrn_standards_interval_time 3600
_diffrn_standards_number 2
_exptl_absorpt_coefficient_mu 4.51
_exptl_crystal_colour ' green-yellow '
_exptl_crystal_density_diffrn 1.75
_exptl_crystal_density_meas ?
_exptl_crystal_description ' parallelepiped '
_exptl_crystal_F_000 1601.48
_exptl_crystal_size_max 0.5
_exptl_crystal_size_mid 0.4
_exptl_crystal_size_min 0.3
_refine_diff_density_max 3.55
_refine_diff_density_min -2.26
_refine_ls_extinction_method None
_refine_ls_goodness_of_fit_ref 1.0787
_refine_ls_number_parameters 315
_refine_ls_number_reflns 3908
_refine_ls_R_factor_gt 0.0724
_refine_ls_shift/su_max 0.065389
_refine_ls_structure_factor_coef F
_refine_ls_weighting_details
;
Chebychev polynomial with 3 parameters, Carruthers & Watkin , 1979,
3.52    -.541     2.05
;
_refine_ls_weighting_scheme calc
_refine_ls_wR_factor_ref 0.0762
_reflns_limit_h_max 10
_reflns_limit_h_min -10
_reflns_limit_k_max 23
_reflns_limit_k_min 0
_reflns_limit_l_max 21
_reflns_limit_l_min 0
_reflns_number_gt 3908
_reflns_number_total 5487
_reflns_threshold_expression >3.00\s(I)
_cod_data_source_file ic010772b_3.cif
_cod_data_source_block C26H32B2Cl2F8Ir1N3
_cod_depositor_comments
;
The following automatic conversions were performed:

'_symmetry_cell_setting' value 'Monoclinic ' changed to 'monoclinic'
according to the built-in table from CIF Core dictionary named
'cif_core.dic' version 2.4.1 from 2010-06-29.

Automatic conversion script
Id: cif_fix_values 1646 2011-03-28 12:23:43Z adriana 

The following automatic conversions were performed:

'_exptl_crystal_density_meas' value 'not measured' was changed to '?'
- the value is perceived as not measured.

Automatic conversion script
Id: cif_fix_values 3008 2015-01-20 13:52:24Z robertas 
;
_cod_original_cell_volume 3128(2)
_cod_original_sg_symbol_H-M 'P 1 21/c 1 '
_cod_original_formula_sum ' C26 H32 B2 Cl2 F8 Ir1 N3 '
_cod_database_code 4317690

loop_
_symmetry_equiv_pos_as_xyz
x,y,z
-x,-y,-z
-x,y+1/2,-z+1/2
x,-y+1/2,z+1/2

loop_
_atom_site_label
_atom_site_fract_x
_atom_site_fract_y
_atom_site_fract_z
_atom_site_U_iso_or_equiv
_atom_site_occupancy
_atom_site_adp_type
Ir1 0.00211(5) 0.32910(2) 0.69233(2) 0.0369 1.0000 Uani
C1 -0.2207(17) 0.3769(8) 0.6811(8) 0.0572 1.0000 Uani
C2 -0.1466(15) 0.3851(8) 0.6132(8) 0.0569 1.0000 Uani
C3 -0.1195(14) 0.3181(7) 0.5871(7) 0.0444 1.0000 Uani
C4 -0.1804(14) 0.2723(8) 0.6343(7) 0.0491 1.0000 Uani
C5 -0.2447(13) 0.3087(7) 0.6914(7) 0.0441 1.0000 Uani
C6 -0.2770(19) 0.4371(9) 0.722(1) 0.0747 1.0000 Uani
C7 -0.114(2) 0.452(1) 0.5760(11) 0.0832 1.0000 Uani
C8 -0.0574(19) 0.3018(12) 0.5155(9) 0.0821 1.0000 Uani
C9 -0.194(2) 0.1960(8) 0.623(1) 0.0687 1.0000 Uani
C10 -0.3387(17) 0.2780(8) 0.7504(8) 0.0607 1.0000 Uani
C11 0.2784(18) 0.3829(7) 0.6121(9) 0.0596 1.0000 Uani
C12 0.394(2) 0.3786(9) 0.5654(9) 0.0711 1.0000 Uani
C13 0.4526(17) 0.3183(9) 0.5479(8) 0.0640 1.0000 Uani
C14 0.3923(17) 0.2573(8) 0.5776(8) 0.0606 1.0000 Uani
C15 0.2789(17) 0.2664(8) 0.6254(8) 0.0583 1.0000 Uani
C21 0.2507(15) 0.2652(7) 0.7961(7) 0.0498 1.0000 Uani
C22 0.3249(17) 0.2181(9) 0.8428(9) 0.0646 1.0000 Uani
C23 0.250(2) 0.1588(9) 0.8588(9) 0.0697 1.0000 Uani
C24 0.098(2) 0.1500(8) 0.8296(9) 0.0713 1.0000 Uani
C25 0.0337(15) 0.1984(8) 0.7850(8) 0.0538 1.0000 Uani
C31 0.174(2) 0.451(1) 0.7701(11) 0.0827 1.0000 Uani
C32 0.220(3) 0.4932(11) 0.8239(16) 0.1101 1.0000 Uani
C33 0.175(3) 0.4798(17) 0.8922(14) 0.1194 1.0000 Uani
C34 0.076(3) 0.4290(19) 0.9006(12) 0.1339 1.0000 Uani
C35 0.036(2) 0.386(1) 0.844(1) 0.0784 1.0000 Uani
N1 0.2160(12) 0.3276(6) 0.6418(5) 0.0458 1.0000 Uani
N2 0.1078(13) 0.2548(6) 0.7665(6) 0.0499 1.0000 Uani
N3 0.0799(15) 0.3976(7) 0.7747(6) 0.0643 1.0000 Uani
C100 0.334(3) 0.4412(12) 0.1098(12) 0.099(6) 1.0000 Uiso
Cl1 0.1455(12) 0.4162(6) 0.0983(6) 0.176(4) 1.0000 Uiso
Cl2 0.4220(8) 0.4049(4) 0.1865(4) 0.1173(19) 1.0000 Uiso
B1 0.396(2) 0.632(1) 0.0600(11) 0.063(4) 1.0000 Uiso
B2 0.325(2) 0.9212(9) 0.127(1) 0.057(4) 1.0000 Uiso
F1 0.472(2) 0.611(1) 0.124(1) 0.159(6) 1.0000 Uiso
F2 0.251(4) 0.6159(16) 0.0666(16) 0.263(13) 1.0000 Uiso
F3 0.428(3) 0.5991(13) 0.0025(13) 0.207(9) 1.0000 Uiso
F4 0.389(3) 0.6965(13) 0.0501(12) 0.194(8) 1.0000 Uiso
F5 0.429(2) 0.968(1) 0.149(1) 0.161(6) 1.0000 Uiso
F6 0.1874(15) 0.9514(7) 0.1098(7) 0.105(4) 1.0000 Uiso
F7 0.365(3) 0.8819(13) 0.0764(13) 0.205(9) 1.0000 Uiso
F8 0.309(2) 0.8785(12) 0.1822(12) 0.185(8) 1.0000 Uiso
H61 -0.3275 0.4210 0.7679 0.118(13) 1.0000 Uiso
H62 -0.1899 0.4675 0.7375 0.118(13) 1.0000 Uiso
H63 -0.3586 0.4631 0.6918 0.118(13) 1.0000 Uiso
H71 -0.0629 0.4473 0.5300 0.118(13) 1.0000 Uiso
H72 -0.0463 0.4819 0.6109 0.118(13) 1.0000 Uiso
H73 -0.2152 0.4789 0.5652 0.118(13) 1.0000 Uiso
H81 -0.0439 0.2508 0.5102 0.118(13) 1.0000 Uiso
H82 0.0467 0.3236 0.5110 0.118(13) 1.0000 Uiso
H83 -0.1306 0.3180 0.4746 0.118(13) 1.0000 Uiso
H91 -0.2447 0.1739 0.6645 0.118(13) 1.0000 Uiso
H92 -0.0864 0.1756 0.6213 0.118(13) 1.0000 Uiso
H93 -0.2548 0.1849 0.5763 0.118(13) 1.0000 Uiso
H101 -0.3394 0.2261 0.7472 0.118(13) 1.0000 Uiso
H102 -0.2955 0.2905 0.8007 0.118(13) 1.0000 Uiso
H103 -0.4513 0.2929 0.7451 0.118(13) 1.0000 Uiso
H111 0.2300 0.4306 0.6218 0.118(13) 1.0000 Uiso
H121 0.4392 0.4237 0.5465 0.118(13) 1.0000 Uiso
H131 0.5377 0.3153 0.5128 0.118(13) 1.0000 Uiso
H141 0.4327 0.2102 0.5650 0.118(13) 1.0000 Uiso
H151 0.2360 0.2240 0.6489 0.118(13) 1.0000 Uiso
H211 0.3059 0.3091 0.7835 0.118(13) 1.0000 Uiso
H221 0.4340 0.2284 0.8649 0.118(13) 1.0000 Uiso
H231 0.3039 0.1228 0.8923 0.118(13) 1.0000 Uiso
H241 0.0345 0.1082 0.8399 0.118(13) 1.0000 Uiso
H251 -0.0775 0.1915 0.7637 0.118(13) 1.0000 Uiso
H311 0.2080 0.4635 0.7184 0.118(13) 1.0000 Uiso
H321 0.2963 0.5325 0.8159 0.118(13) 1.0000 Uiso
H331 0.2172 0.5112 0.9348 0.118(13) 1.0000 Uiso
H341 0.0349 0.4200 0.9516 0.118(13) 1.0000 Uiso
H351 -0.0257 0.3422 0.8534 0.118(13) 1.0000 Uiso
H1001 0.3451 0.4932 0.1111 0.118(13) 1.0000 Uiso
H1002 0.3945 0.4273 0.0642 0.118(13) 1.0000 Uiso

loop_
_atom_site_aniso_label
_atom_site_aniso_U_11
_atom_site_aniso_U_22
_atom_site_aniso_U_33
_atom_site_aniso_U_23
_atom_site_aniso_U_13
_atom_site_aniso_U_12
Ir1 0.0346(3) 0.0389(3) 0.0372(3) 0.0019(2) 0.00202(17) -0.0022(2)
C1 0.056(8) 0.060(9) 0.056(8) 0.014(7) 0.002(7) 0.010(7)
C2 0.034(6) 0.08(1) 0.057(8) 0.008(8) -0.006(6) 0.009(7)
C3 0.044(6) 0.048(8) 0.040(6) -0.004(6) -0.010(5) -0.012(6)
C4 0.037(6) 0.064(9) 0.044(7) -0.004(6) -0.012(5) -0.005(6)
C5 0.029(5) 0.053(8) 0.049(7) -0.008(6) -0.006(5) -0.007(5)
C6 0.061(9) 0.073(11) 0.089(12) -0.01(1) -0.004(8) 0.032(8)
C7 0.080(11) 0.077(12) 0.089(12) 0.04(1) -0.02(1) -0.01(1)
C8 0.059(9) 0.127(16) 0.06(1) -0.02(1) 0.004(7) -0.03(1)
C9 0.07(1) 0.045(8) 0.084(11) -0.014(8) -0.015(9) -0.008(8)
C10 0.059(8) 0.064(9) 0.059(9) 0.007(7) 0.004(7) -0.002(7)
C11 0.068(9) 0.040(7) 0.07(1) 0.008(7) 0.018(8) 0.004(7)
C12 0.07(1) 0.075(11) 0.07(1) 0.010(9) 0.016(8) -0.021(9)
C13 0.052(8) 0.086(12) 0.055(8) 0.012(8) 0.013(6) 0.027(8)
C14 0.055(8) 0.060(9) 0.067(9) 0.005(8) 0.008(7) 0.007(7)
C15 0.057(8) 0.051(8) 0.069(9) 0.003(7) 0.016(7) 0.011(7)
C21 0.041(7) 0.061(8) 0.045(7) 0.016(6) -0.010(5) 0.009(6)
C22 0.050(8) 0.081(11) 0.061(9) 0.014(8) -0.001(7) 0.003(8)
C23 0.07(1) 0.079(12) 0.058(9) 0.025(8) -0.006(7) 0.001(9)
C24 0.087(12) 0.055(9) 0.07(1) 0.028(8) 0.014(9) -0.001(8)
C25 0.044(7) 0.059(8) 0.058(8) 0.009(7) -0.002(6) -0.005(6)
C31 0.084(12) 0.069(11) 0.096(13) -0.01(1) 0.01(1) -0.03(1)
C32 0.097(15) 0.080(14) 0.15(2) -0.051(15) 0.014(15) -0.028(12)
C33 0.089(15) 0.17(3) 0.096(17) -0.052(18) -0.003(13) -0.008(17)
C34 0.13(2) 0.20(3) 0.069(13) -0.046(17) 0.023(14) -0.03(2)
C35 0.083(12) 0.080(12) 0.073(11) -0.004(9) 0.013(9) -0.01(1)
N1 0.045(5) 0.050(6) 0.042(5) 0.006(5) 0.004(4) -0.000(5)
N2 0.047(6) 0.059(7) 0.045(6) 0.008(5) 0.007(5) 0.004(5)
N3 0.062(7) 0.09(1) 0.044(7) -0.001(6) -0.003(6) 0.017(7)

loop_
_atom_type_symbol
_atom_type_scat_dispersion_real
_atom_type_scat_dispersion_imag
_atom_type_scat_Cromer_Mann_a1
_atom_type_scat_Cromer_Mann_b1
_atom_type_scat_Cromer_Mann_a2
_atom_type_scat_Cromer_Mann_b2
_atom_type_scat_Cromer_Mann_a3
_atom_type_scat_Cromer_Mann_b3
_atom_type_scat_Cromer_Mann_a4
_atom_type_scat_Cromer_Mann_b4
_atom_type_scat_Cromer_Mann_c
_atom_type_scat_source
'Ir  ' -2.0660 7.9900 27.3049 1.5928 16.7296 8.8655 15.6115 0.4179 5.8338 45.0011 11.4722 International_Tables_Vol_IV_Table_2.2B
'C   ' 0.0020 0.0020 2.3100 20.8439 1.0200 10.2075 1.5886 0.5687 0.8650 51.6512 0.2156 International_Tables_Vol_IV_Table_2.2B
'N   ' 0.0040 0.0030 12.2126 0.0057 3.1322 9.8933 2.0125 28.9975 1.1663 0.5826 -11.5290 International_Tables_Vol_IV_Table_2.2B
'H   ' 0.0000 0.0000 0.4930 10.5109 0.3229 26.1257 0.1402 3.1424 0.0408 57.7997 0.0030 International_Tables_Vol_IV_Table_2.2B
'Cl  ' 0.1320 0.1590 11.4604 0.0104 7.1964 1.1662 6.2556 18.5194 1.6455 47.7784 -9.5574 International_Tables_Vol_IV_Table_2.2B
'B   ' 0.0000 0.0010 2.0545 23.2185 1.3326 1.0210 1.0979 60.3498 0.7068 0.1403 -0.1932 International_Tables_Vol_IV_Table_2.2B
'F   ' 0.0140 0.0100 3.5392 10.2825 2.6412 4.2944 1.5170 0.2615 1.0243 26.1476 0.2776 International_Tables_Vol_IV_Table_2.2B

loop_
_geom_angle_atom_site_label_1
_geom_angle_site_symmetry_1
_geom_angle_atom_site_label_2
_geom_angle_site_symmetry_2
_geom_angle_atom_site_label_3
_geom_angle_site_symmetry_3
_geom_angle
_geom_angle_publ_flag
C1 . Ir1 . C2 . 39.4(5) yes
C1 . Ir1 . C3 . 65.1(5) yes
C2 . Ir1 . C3 . 38.6(5) yes
C1 . Ir1 . C4 . 63.8(6) yes
C2 . Ir1 . C4 . 63.5(6) yes
C3 . Ir1 . C4 . 37.5(5) yes
C1 . Ir1 . C5 . 37.1(5) yes
C2 . Ir1 . C5 . 63.5(5) yes
C3 . Ir1 . C5 . 63.7(5) yes
C4 . Ir1 . C5 . 38.3(5) yes
C1 . Ir1 . N1 . 140.2(5) yes
C2 . Ir1 . N1 . 101.8(5) yes
C3 . Ir1 . N1 . 89.4(4) yes
C4 . Ir1 . N1 . 113.9(5) yes
C5 . Ir1 . N1 . 151.5(5) yes
C1 . Ir1 . N2 . 134.1(5) yes
C2 . Ir1 . N2 . 166.2(5) yes
C3 . Ir1 . N2 . 131.3(5) yes
C4 . Ir1 . N2 . 102.9(5) yes
C5 . Ir1 . N2 . 104.5(5) yes
C1 . Ir1 . N3 . 91.5(5) yes
C2 . Ir1 . N3 . 107.5(6) yes
C3 . Ir1 . N3 . 145.6(5) yes
C4 . Ir1 . N3 . 151.1(5) yes
C5 . Ir1 . N3 . 112.8(5) yes
N1 . Ir1 . N2 . 85.7(4) yes
N1 . Ir1 . N3 . 94.6(5) yes
N2 . Ir1 . N3 . 83.1(5) yes
Ir1 . C1 . C2 . 71.4(8) yes
Ir1 . C1 . C5 . 72.6(8) yes
C2 . C1 . C5 . 107.9(13) yes
Ir1 . C1 . C6 . 128.3(11) yes
C2 . C1 . C6 . 121.4(14) yes
C5 . C1 . C6 . 130.0(14) yes
Ir1 . C2 . C1 . 69.2(8) yes
Ir1 . C2 . C3 . 69.7(7) yes
C1 . C2 . C3 . 106.2(13) yes
Ir1 . C2 . C7 . 128.4(10) yes
C1 . C2 . C7 . 126.4(16) yes
C3 . C2 . C7 . 127.3(14) yes
Ir1 . C3 . C2 . 71.6(7) yes
Ir1 . C3 . C4 . 71.5(7) yes
C2 . C3 . C4 . 108.2(12) yes
Ir1 . C3 . C8 . 129.3(10) yes
C2 . C3 . C8 . 125.0(14) yes
C4 . C3 . C8 . 126.2(14) yes
Ir1 . C4 . C3 . 70.9(7) yes
Ir1 . C4 . C5 . 71.5(7) yes
C3 . C4 . C5 . 108.9(12) yes
Ir1 . C4 . C9 . 128.9(10) yes
C3 . C4 . C9 . 125.8(13) yes
C5 . C4 . C9 . 125.0(13) yes
Ir1 . C5 . C1 . 70.2(8) yes
Ir1 . C5 . C4 . 70.2(7) yes
C1 . C5 . C4 . 108.7(12) yes
Ir1 . C5 . C10 . 129.9(9) yes
C1 . C5 . C10 . 125.4(12) yes
C4 . C5 . C10 . 125.7(12) yes
C1 . C6 . H61 . 109.8(15) no
C1 . C6 . H62 . 110.7(14) no
H61 . C6 . H62 . 108.2(17) no
C1 . C6 . H63 . 111.3(15) no
H61 . C6 . H63 . 106.7(14) no
H62 . C6 . H63 . 110.0(18) no
C2 . C7 . H71 . 115.1(19) no
C2 . C7 . H72 . 109.6(14) no
H71 . C7 . H72 . 108.3(17) no
C2 . C7 . H73 . 110.7(15) no
H71 . C7 . H73 . 107.8(15) no
H72 . C7 . H73 . 104.7(19) no
C3 . C8 . H81 . 110.5(16) no
C3 . C8 . H82 . 111.2(15) no
H81 . C8 . H82 . 107.7(18) no
C3 . C8 . H83 . 110.2(16) no
H81 . C8 . H83 . 108.2(16) no
H82 . C8 . H83 . 108.9(18) no
C4 . C9 . H91 . 110.5(14) no
C4 . C9 . H92 . 109.5(13) no
H91 . C9 . H92 . 107.4(16) no
C4 . C9 . H93 . 111.6(15) no
H91 . C9 . H93 . 109.0(15) no
H92 . C9 . H93 . 108.8(16) no
C5 . C10 . H101 . 110.9(13) no
C5 . C10 . H102 . 112.1(13) no
H101 . C10 . H102 . 107.3(14) no
C5 . C10 . H103 . 112.0(13) no
H101 . C10 . H103 . 106.4(14) no
H102 . C10 . H103 . 107.9(14) no
C12 . C11 . N1 . 122.6(14) yes
C12 . C11 . H111 . 118.8(14) no
N1 . C11 . H111 . 118.5(13) no
C11 . C12 . C13 . 120.9(14) yes
C11 . C12 . H121 . 118.0(17) no
C13 . C12 . H121 . 121.0(15) no
C12 . C13 . C14 . 119.7(13) yes
C12 . C13 . H131 . 120.6(16) no
C14 . C13 . H131 . 119.7(15) no
C13 . C14 . C15 . 115.6(14) yes
C13 . C14 . H141 . 122.2(14) no
C15 . C14 . H141 . 122.2(14) no
C14 . C15 . N1 . 124.7(13) yes
C14 . C15 . H151 . 117.6(14) no
N1 . C15 . H151 . 117.7(12) no
C22 . C21 . N2 . 121.7(14) yes
C22 . C21 . H211 . 120.1(13) no
N2 . C21 . H211 . 118.3(12) no
C21 . C22 . C23 . 119.7(14) yes
C21 . C22 . H221 . 119.2(15) no
C23 . C22 . H221 . 121.1(15) no
C22 . C23 . C24 . 117.8(14) yes
C22 . C23 . H231 . 121.0(16) no
C24 . C23 . H231 . 121.1(16) no
C23 . C24 . C25 . 118.8(14) yes
C23 . C24 . H241 . 122.5(16) no
C25 . C24 . H241 . 118.7(17) no
C24 . C25 . N2 . 123.8(13) yes
C24 . C25 . H251 . 118.3(15) no
N2 . C25 . H251 . 117.9(13) no
C32 . C31 . N3 . 126.4(20) yes
C32 . C31 . H311 . 115.8(19) no
N3 . C31 . H311 . 117.5(17) no
C31 . C32 . C33 . 118.3(22) yes
C31 . C32 . H321 . 121.4(26) no
C33 . C32 . H321 . 120.0(24) no
C32 . C33 . C34 . 118.5(22) yes
C32 . C33 . H331 . 118.2(30) no
C34 . C33 . H331 . 123.2(28) no
C33 . C34 . C35 . 119.9(22) yes
C33 . C34 . H341 . 119.7(26) no
C35 . C34 . H341 . 120.2(30) no
C34 . C35 . N3 . 122.5(20) yes
C34 . C35 . H351 . 118.9(21) no
N3 . C35 . H351 . 118.5(17) no
Ir1 . N1 . C11 . 123.5(9) yes
Ir1 . N1 . C15 . 118.8(9) yes
C11 . N1 . C15 . 116.5(11) yes
Ir1 . N2 . C21 . 119.6(9) yes
Ir1 . N2 . C25 . 122.3(9) yes
C21 . N2 . C25 . 118.1(12) yes
Ir1 . N3 . C31 . 128.5(12) yes
Ir1 . N3 . C35 . 117.8(12) yes
C31 . N3 . C35 . 113.6(15) yes
Cl1 . C100 . Cl2 . 110.3(14) yes
Cl1 . C100 . H1001 . 112.2(18) no
Cl2 . C100 . H1001 . 111.2(18) no
Cl1 . C100 . H1002 . 110.6(17) no
Cl2 . C100 . H1002 . 109.3(17) no
H1001 . C100 . H1002 . 103.1(20) no
F1 . B1 . F2 . 104.8(20) yes
F1 . B1 . F3 . 116.4(20) yes
F2 . B1 . F3 . 103.1(23) yes
F1 . B1 . F4 . 115.2(21) yes
F2 . B1 . F4 . 102.3(22) yes
F3 . B1 . F4 . 112.8(21) yes
F5 . B2 . F6 . 109.4(16) yes
F5 . B2 . F7 . 115.2(19) yes
F6 . B2 . F7 . 112.2(18) yes
F5 . B2 . F8 . 107.9(18) yes
F6 . B2 . F8 . 108.7(16) yes
F7 . B2 . F8 . 102.9(19) yes

loop_
_geom_bond_atom_site_label_1
_geom_bond_site_symmetry_1
_geom_bond_atom_site_label_2
_geom_bond_site_symmetry_2
_geom_bond_distance
_geom_bond_publ_flag
Ir1 . C1 . 2.142(14) yes
Ir1 . C2 . 2.173(14) yes
Ir1 . C3 . 2.147(12) yes
Ir1 . C4 . 2.155(12) yes
Ir1 . C5 . 2.172(11) yes
Ir1 . N1 . 2.13(1) yes
Ir1 . N2 . 2.158(11) yes
Ir1 . N3 . 2.104(13) yes
C1 . C2 . 1.45(2) yes
C1 . C5 . 1.37(2) yes
C1 . C6 . 1.50(2) yes
C2 . C3 . 1.43(2) yes
C2 . C7 . 1.51(2) yes
C3 . C4 . 1.383(19) yes
C3 . C8 . 1.49(2) yes
C4 . C5 . 1.419(18) yes
C4 . C9 . 1.52(2) yes
C5 . C10 . 1.527(19) yes
C6 . H61 . 1.028(19) no
C6 . H62 . 0.987(19) no
C6 . H63 . 1.007(16) no
C7 . H71 . 0.99(2) no
C7 . H72 . 1.028(19) no
C7 . H73 . 1.034(19) no
C8 . H81 . 1.02(2) no
C8 . H82 . 1.007(16) no
C8 . H83 . 1.000(19) no
C9 . H91 . 1.012(19) no
C9 . H92 . 1.014(17) no
C9 . H93 . 0.995(16) no
C10 . H101 . 1.024(16) no
C10 . H102 . 1.004(16) no
C10 . H103 . 1.016(15) no
C11 . C12 . 1.37(2) yes
C11 . N1 . 1.348(17) yes
C11 . H111 . 1.049(14) no
C12 . C13 . 1.34(2) yes
C12 . H121 . 1.040(16) no
C13 . C14 . 1.43(2) yes
C13 . H131 . 1.017(13) no
C14 . C15 . 1.38(2) yes
C14 . H141 . 1.023(15) no
C15 . N1 . 1.366(18) yes
C15 . H151 . 1.021(15) no
C21 . C22 . 1.39(2) yes
C21 . N2 . 1.330(17) yes
C21 . H211 . 1.022(14) no
C22 . C23 . 1.38(2) yes
C22 . H221 . 1.022(15) no
C23 . C24 . 1.40(2) yes
C23 . H231 . 1.029(15) no
C24 . C25 . 1.35(2) yes
C24 . H241 . 1.016(16) no
C25 . N2 . 1.339(18) yes
C25 . H251 . 1.022(13) no
C31 . C32 . 1.34(3) yes
C31 . N3 . 1.33(2) yes
C31 . H311 . 1.05(2) no
C32 . C33 . 1.37(4) yes
C32 . H321 . 1.04(2) no
C33 . C34 . 1.34(4) yes
C33 . H331 . 1.04(2) no
C34 . C35 . 1.37(3) yes
C34 . H341 . 1.04(2) no
C35 . N3 . 1.37(2) yes
C35 . H351 . 1.041(18) no
C100 . Cl1 . 1.70(2) yes
C100 . Cl2 . 1.71(2) yes
C100 . H1001 . 1.03(2) no
C100 . H1002 . 1.06(2) no
B1 . F1 . 1.37(2) yes
B1 . F2 . 1.31(3) yes
B1 . F3 . 1.29(3) yes
B1 . F4 . 1.29(3) yes
B2 . F5 . 1.33(2) yes
B2 . F6 . 1.34(2) yes
B2 . F7 . 1.28(3) yes
B2 . F8 . 1.33(3) yes
